data_2004242
loop_
_publ_author_name
'Legzdins, P.'
'Phillips, E. C.'
'Trotter, J.'
'Yee, V. C.'

_publ_section_title
;(\h^5^-Cyclopentadienyl)oxo(peroxo-<i>O</i>,<i>O</i>')(trimethylsilylmethyl)tungsten
 and the Related
 (\h^5^-Pentamethylcyclopentadienyl)oxo(peroxo-<i>O</i>,<i>O</i>')(trimethylsilylmethyl)tungsten-Tetracyanoethylene
 (2/1) Complex
;
_journal_issue 12
_journal_name_full 'Acta Crystallographica Section C'
_journal_page_first 2498
_journal_page_last 2501
_journal_paper_doi 10.1107/S0108270195004951
_journal_volume 51
_journal_year 1995
_chemical_formula_moiety 'C9 H16 O3 Si W'
_chemical_formula_structural
;
(C5 H5) W O (O2) (C H2 Si (C H3)3)
;
_chemical_formula_sum 'C9 H16 O3 Si W'
_chemical_formula_weight 384.16
_chemical_name_systematic
;
\h-Cyclopentadienyl-oxoperoxo(trimethylsilylmethyl)tungsten
;
_space_group_IT_number 61
_symmetry_cell_setting orthorhombic
_symmetry_space_group_name_Hall '-P 2ac 2ab'
_symmetry_space_group_name_H-M 'P b c a'
_atom_type_scat_source IntTabIV
_cell_angle_alpha 90
_cell_angle_beta 90
_cell_angle_gamma 90
_cell_formula_units_Z 8
_cell_length_a 6.531(6)
_cell_length_b 11.659(2)
_cell_length_c 32.198(7)
_cell_measurement_reflns_used 25
_cell_measurement_temperature 294
_cell_measurement_theta_max 16
_cell_measurement_theta_min 12
_cell_volume 2452(2)
_computing_cell_refinement 'CAD-4 Software (Enraf-Nonius, 1989)'
_computing_data_collection 'CAD-4 Software (Enraf-Nonius, 1989)'
_computing_data_reduction 'local program'
_computing_molecular_graphics 'ORTEPII (Johnson, 1976)'
_computing_structure_refinement 'ORFLS (Busing, Martin & Levy, 1962)'
_diffrn_ambient_temperature 294
_diffrn_measurement_device 'Enraf-Nonius CAD4F'
_diffrn_measurement_method \w-2\q
_diffrn_radiation_monochromator graphite
_diffrn_radiation_source xray_tube
_diffrn_radiation_type 'Molybdenum K\a~1~'
_diffrn_radiation_wavelength 0.70930
_diffrn_reflns_limit_h_max 6
_diffrn_reflns_limit_h_min 0
_diffrn_reflns_limit_k_max 12
_diffrn_reflns_limit_k_min 0
_diffrn_reflns_limit_l_max 34
_diffrn_reflns_limit_l_min 0
_diffrn_reflns_number 1010
_diffrn_reflns_theta_max 22
_diffrn_standards_decay_% '64 (see text)'
_diffrn_standards_interval_count 150
_diffrn_standards_number 3
_exptl_absorpt_coefficient_mu 9.7
_exptl_absorpt_correction_T_max 0.24
_exptl_absorpt_correction_T_min 0.03
_exptl_absorpt_correction_type analytical
_exptl_crystal_colour colourless
_exptl_crystal_density_diffrn 2.08
_exptl_crystal_description plate
_exptl_crystal_F_000 1456
_exptl_crystal_size_max 0.45
_exptl_crystal_size_mid 0.38
_exptl_crystal_size_min 0.15
_refine_diff_density_max '3.2 (2\%A from W; see text)'
_refine_diff_density_min -1.5
_refine_ls_extinction_method none
_refine_ls_goodness_of_fit_obs 4.1
_refine_ls_hydrogen_treatment 'noref ,(idealized sites)'
_refine_ls_matrix_type full
_refine_ls_number_constraints 0
_refine_ls_number_parameters 67
_refine_ls_number_reflns 756
_refine_ls_number_restraints 0
_refine_ls_R_factor_obs '0.084  (see text)'
_refine_ls_shift/esd_max .12
_refine_ls_shift/esd_mean .015
_refine_ls_structure_factor_coef F
_refine_ls_weighting_details 'w = 1/\s^2^(F)'
_refine_ls_weighting_scheme calc
_refine_ls_wR_factor_obs .114
_reflns_number_observed 756
_reflns_number_total 1010
_reflns_observed_criterion I>3\s(I)
_cod_data_source_file fg1059.cif
_cod_data_source_block 1
_cod_depositor_comments
;
The following automatic conversions were performed:

'_refine_ls_weighting_scheme' value '1/\s^2^(F)' was changed to
'calc'. New tag '_refine_ls_weighting_details' was created. The value
of the new tag was set to 'w = 1/\s^2^(F)'.

Automatic conversion script
Id: cif_fix_values 3143 2015-03-26 13:38:13Z robertas 
;
_cod_original_cell_volume 2452(3)
_cod_database_code 2004242

loop_
_symmetry_equiv_pos_as_xyz
x,y,z
-x,-y,-z
1/2+x,1/2-y,-z
1/2-x,1/2+y,z
-x,1/2+y,1/2-z
x,1/2-y,1/2+z
1/2-x,-y,1/2+z
1/2+x,y,1/2-z

loop_
_atom_site_label
_atom_site_fract_x
_atom_site_fract_y
_atom_site_fract_z
_atom_site_U_iso_or_equiv
W .1027(3) .1164(1) .0795(1) .042(2)
Si .0969(23) -.0175(7) .1745(3) .039(10)
O1 .249(5) .192(2) .113(1) .053(7)
O2 .298(5) .092(2) .036(1) .061(7)
O3 .262(6) -.007(2) .061(1) .064(8)
C1 -.240(15) .159(5) .086(2) .144(25)
C2 -.220(9) .107(3) .044(1) .072(13)
C3 -.129(9) .176(4) .020(2) .109(18)
C4 -.051(8) .265(3) .044(1) .071(13)
C5 -.148(9) .269(4) .080(2) .090(16)
C6 .007(8) -.019(3) .120(1) .058(11)
C7 .374(8) -.024(3) .174(1) .049(10)
C8 -.001(10) .108(3) .201(2) .084(15)
C9 .008(8) -.155(3) .199(1) .067(13)
H1 -.300 .127 .111 .172
H2 -.269 .031 .037 .086
H3 -.117 .169 -.010 .132
H4 .060 .316 .036 .086
H5 -.155 .335 .098 .107
H6a -.142 -.018 .121 .072
H6b .055 -.091 .108 .072
H7a .425 -.024 .203 .062
H7b .418 -.095 .160 .062
H7c .429 .042 .159 .062
H8a .047 .109 .230 .105
H8b .048 .177 .186 .105
H8c -.151 .107 .200 .105
H9a .053 -.157 .229 .084
H9b -.142 -.159 .198 .084
H9c .066 -.220 .185 .084

loop_
_geom_angle_atom_site_label_1
_geom_angle_atom_site_label_2
_geom_angle_atom_site_label_3
_geom_angle
_geom_angle_publ_flag
O1 W O2 100.0(10) no
O1 W O3 107.0(10) no
O1 W C6 99.0(10) no
O1 W Cp 118.0(10) no
O2 W O3 44.0(10) no
O2 W C6 122.0(10) no
O2 W Cp 109.0(10) no
O3 W C6 78.0(10) no
O3 W Cp 132.0(10) no
C6 W Cp 109(2) no
C6 Si C7 108(2) no
C6 Si C8 110(2) no
C6 Si C9 107(2) no
C7 Si C8 113(2) no
C7 Si C9 106(2) no
C8 Si C9 113(2) no
W O2 O3 66(2) no
W O3 O2 70(2) no
C2 C1 C5 102(5) no
C1 C2 C3 110(5) no
C2 C3 C4 108(5) no
C3 C4 C5 110(5) no
C1 C5 C4 107(4) no
W C6 Si 119(2) no

loop_
_geom_bond_atom_site_label_1
_geom_bond_atom_site_label_2
_geom_bond_distance
_geom_bond_publ_flag
W O1 1.69(3) no
W O2 1.92(3) no
W O3 1.87(3) no
W C6 2.14(4) no
W C1 2.30(9) no
W C2 2.40(6) no
W C3 2.54(6) no
W C4 2.31(4) no
W C5 2.42(5) no
W Cp 2.09(3) no
Si C6 1.85(4) no
Si C7 1.81(5) no
Si C8 1.81(4) no
Si C9 1.88(4) no
O2 O3 1.43(3) no
C1 C2 1.49(7) no
C2 C3 1.26(7) no
C3 C4 1.39(6) no
C4 C5 1.32(6) no
C5 C1 1.43(7) no
